data_1543098
loop_
_publ_author_name
'Qin, Lei'
'Hartley, Anna'
'Turner, Peter'
'Elmes, Robert B. P.'
'Jolliffe, Katrina A.'

_publ_section_title
;
 Macrocyclic squaramides: anion receptors with high sulfate binding
 affinity and selectivity in aqueous media
;
_journal_issue 7
_journal_name_full 'Chem. Sci.'
_journal_page_first 4563
_journal_paper_doi 10.1039/C6SC01011C
_journal_volume 7
_journal_year 2016
_chemical_formula_sum 'C40 H48 N4 O14'
_chemical_formula_weight 808.82
_space_group_crystal_system triclinic
_space_group_IT_number 2
_space_group_name_Hall '-P 1'
_space_group_name_H-M_alt 'P -1'
_symmetry_cell_setting triclinic
_symmetry_Int_Tables_number 2
_symmetry_space_group_name_Hall '-P 1'
_symmetry_space_group_name_H-M 'P -1'
_atom_sites_solution_hydrogens mixed
_audit_creation_method SHELXL-2014/7
_audit_update_record
;
2016-03-03 deposited with the CCDC.
2016-04-01 downloaded from the CCDC.
;
_cell_angle_alpha 101.174(5)
_cell_angle_beta 91.268(4)
_cell_angle_gamma 107.342(5)
_cell_formula_units_Z 1
_cell_length_a 6.0434(3)
_cell_length_b 8.9035(5)
_cell_length_c 20.1417(10)
_cell_measurement_reflns_used 5084
_cell_measurement_temperature 150(1)
_cell_measurement_theta_max 75.0670
_cell_measurement_theta_min 4.4700
_cell_volume 1011.20(10)
_computing_cell_refinement
;
  CrysAlisPro, Agilent Technologies,
;
_computing_data_collection
;
  CrysAlisPro, Agilent Technologies,
;
_computing_data_reduction
;
  CrysAlisPro, Agilent Technologies,
;
_computing_molecular_graphics
;
  ORTEP3 for Windows (Farrugia, L., 1997)
  ORTEPIII  (Burnett, N.M., Johnson,C.K., 1996). 
  WinGX (Farrugia, 1999)
  shelXle (H\"i?1/2bschle,C.B., et al., 2011) 
;
_computing_structure_refinement 'SHELXL-2014/7 (Sheldrick, 2014)'
_computing_structure_solution 'ShelxT (Sheldrick, 2015)'
_diffrn_ambient_temperature 150(1)
_diffrn_crystal_treatment
;
attached with Exxon Paratone N to a nylon loop and quenched 
in a cold nitrogen gas stream from an Oxford Cryosystems Cryostream. 
;
_diffrn_detector 'CCD plate'
_diffrn_detector_area_resol_mean 10.5861
_diffrn_detector_type Atlas
_diffrn_measured_fraction_theta_full 1.000
_diffrn_measured_fraction_theta_max 0.992
_diffrn_measurement_device 'four-circle diffractometer'
_diffrn_measurement_device_type 'SuperNova, Dual, Cu at zero, Atlas'
_diffrn_measurement_method \w
_diffrn_orient_matrix_UB_11 -0.1780364000
_diffrn_orient_matrix_UB_12 -0.1636158000
_diffrn_orient_matrix_UB_13 -0.0325164000
_diffrn_orient_matrix_UB_21 0.0523146000
_diffrn_orient_matrix_UB_22 -0.0695655000
_diffrn_orient_matrix_UB_23 0.0607347000
_diffrn_orient_matrix_UB_31 -0.1934133000
_diffrn_orient_matrix_UB_32 0.0525825000
_diffrn_orient_matrix_UB_33 0.0371070000
_diffrn_radiation_monochromator mirror
_diffrn_radiation_source 'SuperNova (Cu) X-ray Source'
_diffrn_radiation_type 'Cu K\a'
_diffrn_radiation_wavelength 1.5418
_diffrn_reflns_av_unetI/netI 0.0663
_diffrn_reflns_Laue_measured_fraction_full 1.000
_diffrn_reflns_Laue_measured_fraction_max 0.992
_diffrn_reflns_limit_h_max 7
_diffrn_reflns_limit_h_min -7
_diffrn_reflns_limit_k_max 11
_diffrn_reflns_limit_k_min -11
_diffrn_reflns_limit_l_max 25
_diffrn_reflns_limit_l_min -25
_diffrn_reflns_number 9488
_diffrn_reflns_point_group_measured_fraction_full 1.000
_diffrn_reflns_point_group_measured_fraction_max 0.992
_diffrn_reflns_theta_full 67.679
_diffrn_reflns_theta_max 76.288
_diffrn_reflns_theta_min 4.492
_exptl_absorpt_coefficient_mu 0.848
_exptl_absorpt_correction_T_max 1.00
_exptl_absorpt_correction_T_min 0.813
_exptl_absorpt_correction_type multi-scan
_exptl_absorpt_process_details
;
  CrysAlisPro, Agilent Technologies,
  Version 1.171.37.35
  Empirical absorption correction using spherical 
  harmonics, implemented in SCALE3 ABSPACK scaling algorithm.
;
_exptl_crystal_colour colourless
_exptl_crystal_density_diffrn 1.328
_exptl_crystal_description 'rectangular prism'
_exptl_crystal_F_000 428
_exptl_crystal_size_max 0.216
_exptl_crystal_size_mid 0.030
_exptl_crystal_size_min 0.020
_refine_diff_density_max 0.356
_refine_diff_density_min -0.324
_refine_diff_density_rms 0.051
_refine_ls_extinction_method none
_refine_ls_goodness_of_fit_ref 1.176
_refine_ls_hydrogen_treatment mixed
_refine_ls_matrix_type full
_refine_ls_number_parameters 301
_refine_ls_number_reflns 9488
_refine_ls_number_restraints 0
_refine_ls_restrained_S_all 1.176
_refine_ls_R_factor_all 0.1039
_refine_ls_R_factor_gt 0.0509
_refine_ls_shift/su_max 0.001
_refine_ls_shift/su_mean 0.000
_refine_ls_structure_factor_coef Fsqd
_refine_ls_weighting_details 'w=1/[\s^2^(Fo^2^)+(0.03P)^2^] where P=(Fo^2^+2Fc^2^)/3'
_refine_ls_weighting_scheme calc
_refine_ls_wR_factor_gt 0.1016
_refine_ls_wR_factor_ref 0.1096
_reflns_Friedel_coverage 0.000
_reflns_number_gt 4992
_reflns_number_total 9488
_reflns_threshold_expression 'I > 2\s(I)'
_cod_data_source_file c6sc01011c2.cif
_cod_data_source_block kaj15pt1_s1423
_cod_depositor_comments 'Adding full bibliography for 1543095--1543098.cif.'
_cod_database_code 1543098
_shelx_shelxl_version_number 2014/7
_shelx_space_group_comment
;
The symmetry employed for this shelxl refinement is uniquely defined
by the following loop, which should always be used as a source of
symmetry information in preference to the above space-group names.
They are only intended as comments.
;
_cell_oxdiff_twin_number 2
_diffrn_oxdiff_twin_integration_method simultaneous

loop_
_space_group_symop_operation_xyz
'x, y, z'
'-x, -y, -z'

loop_
_atom_site_label
_atom_site_type_symbol
_atom_site_fract_x
_atom_site_fract_y
_atom_site_fract_z
_atom_site_U_iso_or_equiv
_atom_site_adp_type
_atom_site_occupancy
_atom_site_site_symmetry_order
_atom_site_calc_flag
_atom_site_refinement_flags_posn
_atom_site_refinement_flags_adp
_atom_site_refinement_flags_occupancy
_atom_site_disorder_assembly
_atom_site_disorder_group
O1 O 0.4846(3) 0.2381(2) -0.12894(9) 0.0397(4) Uani 1 1 d . . . . .
O2 O 0.4519(3) 0.1721(2) 0.02377(9) 0.0371(4) Uani 1 1 d . . . . .
O3 O 0.2280(3) 0.1375(2) 0.23827(9) 0.0415(4) Uani 1 1 d . . . . .
O4 O 0.3176(3) 0.3952(2) 0.29423(8) 0.0364(4) Uani 1 1 d . . . . .
O5 O 0.2352(4) 0.5494(3) 0.42773(10) 0.0634(7) Uani 1 1 d . . . . .
N1 N 1.0241(3) 0.2383(2) -0.12544(10) 0.0310(4) Uani 1 1 d . . . . .
H1N H 1.182(6) 0.235(4) -0.1086(15) 0.057(9) Uiso 1 1 d . . . . .
N2 N 1.0005(3) 0.1824(2) 0.03015(10) 0.0306(4) Uani 1 1 d . . . . .
H2N H 1.137(5) 0.184(3) 0.0172(14) 0.050(9) Uiso 1 1 d . . . . .
C1 C 0.8626(4) 0.2238(3) -0.08210(12) 0.0293(5) Uani 1 1 d . . . . .
C2 C 0.6208(4) 0.2231(3) -0.08533(13) 0.0329(5) Uani 1 1 d . . . . .
C3 C 0.6066(4) 0.1941(3) -0.01558(12) 0.0313(5) Uani 1 1 d . . . . .
C4 C 0.8501(4) 0.1974(3) -0.01477(12) 0.0289(5) Uani 1 1 d . . . . .
C5 C 0.9369(4) 0.1421(3) 0.09534(12) 0.0325(5) Uani 1 1 d . . . . .
H5A H 1.0737 0.1301 0.1192 0.039 Uiso 1 1 calc R U . . .
H5B H 0.8127 0.0371 0.0872 0.039 Uiso 1 1 calc R U . . .
C6 C 0.8530(4) 0.2665(3) 0.14064(11) 0.0303(5) Uani 1 1 d . . . . .
C7 C 0.6529(4) 0.2186(3) 0.17414(12) 0.0312(5) Uani 1 1 d . . . . .
H7 H 0.5712 0.1073 0.1690 0.037 Uiso 1 1 calc R U . . .
C8 C 0.5713(4) 0.3327(3) 0.21520(12) 0.0310(5) Uani 1 1 d . . . . .
C9 C 0.6887(4) 0.4965(3) 0.22162(12) 0.0312(5) Uani 1 1 d . . . . .
H9 H 0.6315 0.5744 0.2487 0.037 Uiso 1 1 calc R U . . .
C10 C 0.8884(4) 0.5457(3) 0.18871(12) 0.0300(5) Uani 1 1 d . . . . .
C11 C 0.9706(4) 0.4295(3) 0.14923(11) 0.0307(5) Uani 1 1 d . . . . .
H11 H 1.1101 0.4630 0.1278 0.037 Uiso 1 1 calc R U . . .
C12 C 1.0106(4) 0.7218(3) 0.19152(12) 0.0317(5) Uani 1 1 d . . . . .
H12A H 0.9485 0.7882 0.2269 0.038 Uiso 1 1 calc R U . . .
H12B H 1.1790 0.7463 0.2038 0.038 Uiso 1 1 calc R U . . .
C13 C 0.3557(4) 0.2753(3) 0.24925(12) 0.0331(5) Uani 1 1 d . . . . .
C14 C 0.1029(4) 0.3535(3) 0.32652(13) 0.0390(6) Uani 1 1 d . . . . .
H14A H 0.1051 0.2751 0.3551 0.047 Uiso 1 1 calc R U . . .
H14B H -0.0308 0.3044 0.2918 0.047 Uiso 1 1 calc R U . . .
C15 C 0.0816(5) 0.5035(4) 0.36898(14) 0.0505(7) Uani 1 1 d . . . . .
H15A H 0.1186 0.5902 0.3429 0.061 Uiso 1 1 calc R U . . .
H15B H -0.0801 0.4858 0.3817 0.061 Uiso 1 1 calc R U . . .
O6A O 0.3033(5) 0.8571(3) 0.57728(12) 0.0430(6) Uani 0.7 1 d . . P A 1
O7A O 0.4456(5) 1.1846(3) 0.67081(14) 0.0483(7) Uani 0.7 1 d . . P A 1
C16A C 0.1857(8) 0.6899(5) 0.46946(19) 0.0437(9) Uani 0.7 1 d . . P A 1
H16A H 0.0259 0.6597 0.4840 0.052 Uiso 0.7 1 calc R U P A 1
H16B H 0.2051 0.7774 0.4442 0.052 Uiso 0.7 1 calc R U P A 1
C17A C 0.3645(7) 0.7398(5) 0.52938(19) 0.0425(9) Uani 0.7 1 d . . P A 1
H17A H 0.3626 0.6460 0.5492 0.051 Uiso 0.7 1 calc R U P A 1
H17B H 0.5222 0.7858 0.5153 0.051 Uiso 0.7 1 calc R U P A 1
C18A C 0.4497(7) 0.9068(5) 0.63944(18) 0.0422(9) Uani 0.7 1 d . . P A 1
H18A H 0.6137 0.9513 0.6299 0.051 Uiso 0.7 1 calc R U P A 1
H18B H 0.4370 0.8125 0.6600 0.051 Uiso 0.7 1 calc R U P A 1
C19A C 0.3814(7) 1.0314(4) 0.68822(18) 0.0433(9) Uani 0.7 1 d . . P A 1
H19A H 0.2106 0.9941 0.6904 0.052 Uiso 0.7 1 calc R U P A 1
H19B H 0.4549 1.0423 0.7340 0.052 Uiso 0.7 1 calc R U P A 1
C20A C 0.2792(8) 1.2032(5) 0.6246(2) 0.0502(10) Uani 0.7 1 d . . P A 1
H20A H 0.2758 1.1337 0.5802 0.075 Uiso 0.7 1 calc R U P A 1
H20B H 0.3221 1.3156 0.6200 0.075 Uiso 0.7 1 calc R U P A 1
H20C H 0.1251 1.1729 0.6417 0.075 Uiso 0.7 1 calc R U P A 1
O6B O 0.4349(13) 0.7783(9) 0.6064(4) 0.0603(19) Uiso 0.3 1 d . . P A 2
O7B O 0.2484(17) 1.0286(11) 0.5773(5) 0.082(3) Uiso 0.3 1 d . . P A 2
C16B C 0.282(2) 0.6649(14) 0.4886(6) 0.053(3) Uiso 0.3 1 d . . P A 2
H16C H 0.1309 0.6551 0.5085 0.063 Uiso 0.3 1 calc R U P A 2
H16D H 0.3316 0.7714 0.4760 0.063 Uiso 0.3 1 calc R U P A 2
C17B C 0.458(2) 0.6717(13) 0.5464(5) 0.054(2) Uiso 0.3 1 d . . P A 2
H17C H 0.4307 0.5626 0.5556 0.065 Uiso 0.3 1 calc R U P A 2
H17D H 0.6178 0.7088 0.5325 0.065 Uiso 0.3 1 calc R U P A 2
C18B C 0.560(2) 0.9423(13) 0.6097(6) 0.059(3) Uiso 0.3 1 d . . P A 2
H18C H 0.6076 0.9566 0.5641 0.071 Uiso 0.3 1 calc R U P A 2
H18D H 0.7022 0.9729 0.6409 0.071 Uiso 0.3 1 calc R U P A 2
C19B C 0.417(2) 1.0521(16) 0.6343(6) 0.073(3) Uiso 0.3 1 d . . P A 2
H19C H 0.3364 1.0227 0.6744 0.088 Uiso 0.3 1 calc R U P A 2
H19D H 0.5164 1.1656 0.6467 0.088 Uiso 0.3 1 calc R U P A 2
C20B C 0.116(3) 1.134(2) 0.5911(9) 0.115(6) Uiso 0.3 1 d . . P A 2
H20D H 0.0680 1.1378 0.6374 0.172 Uiso 0.3 1 calc R U P A 2
H20E H -0.0218 1.0971 0.5587 0.172 Uiso 0.3 1 calc R U P A 2
H20F H 0.2101 1.2424 0.5870 0.172 Uiso 0.3 1 calc R U P A 2

loop_
_atom_site_aniso_label
_atom_site_aniso_U_11
_atom_site_aniso_U_22
_atom_site_aniso_U_33
_atom_site_aniso_U_23
_atom_site_aniso_U_13
_atom_site_aniso_U_12
O1 0.0232(9) 0.0552(11) 0.0447(10) 0.0131(9) 0.0057(8) 0.0162(8)
O2 0.0216(8) 0.0502(11) 0.0419(10) 0.0084(8) 0.0088(7) 0.0151(7)
O3 0.0306(9) 0.0371(10) 0.0484(11) -0.0004(8) 0.0105(8) 0.0032(7)
O4 0.0282(9) 0.0382(9) 0.0377(9) 0.0001(7) 0.0113(7) 0.0069(7)
O5 0.0700(15) 0.0546(13) 0.0450(12) -0.0140(10) 0.0230(11) 0.0027(11)
N1 0.0233(10) 0.0308(10) 0.0398(11) 0.0055(9) 0.0066(9) 0.0107(8)
N2 0.0205(10) 0.0342(11) 0.0371(11) 0.0027(8) 0.0068(9) 0.0110(8)
C1 0.0208(11) 0.0252(11) 0.0399(13) 0.0016(9) 0.0051(10) 0.0074(9)
C2 0.0206(11) 0.0348(13) 0.0431(14) 0.0046(10) 0.0048(10) 0.0104(9)
C3 0.0220(12) 0.0316(12) 0.0397(13) 0.0031(10) 0.0033(10) 0.0101(9)
C4 0.0214(11) 0.0261(11) 0.0379(13) 0.0010(9) 0.0056(10) 0.0089(9)
C5 0.0290(12) 0.0326(12) 0.0363(13) 0.0031(10) 0.0055(10) 0.0126(10)
C6 0.0256(12) 0.0343(12) 0.0315(12) 0.0019(10) 0.0023(10) 0.0131(10)
C7 0.0269(12) 0.0302(12) 0.0354(13) 0.0035(10) 0.0033(10) 0.0095(9)
C8 0.0230(12) 0.0350(13) 0.0329(12) 0.0027(10) 0.0052(10) 0.0087(9)
C9 0.0261(12) 0.0347(12) 0.0325(12) 0.0010(10) 0.0058(10) 0.0124(10)
C10 0.0253(12) 0.0313(12) 0.0326(12) 0.0019(9) 0.0028(9) 0.0103(9)
C11 0.0216(11) 0.0367(13) 0.0330(12) 0.0050(10) 0.0066(9) 0.0093(9)
C12 0.0273(12) 0.0320(12) 0.0340(12) 0.0024(9) 0.0061(10) 0.0088(9)
C13 0.0271(12) 0.0347(13) 0.0350(13) 0.0010(10) 0.0045(10) 0.0097(10)
C14 0.0297(13) 0.0448(15) 0.0391(14) 0.0025(11) 0.0124(11) 0.0097(11)
C15 0.0477(17) 0.0512(17) 0.0498(16) 0.0021(13) 0.0237(14) 0.0151(13)
O6A 0.0538(17) 0.0416(15) 0.0303(13) -0.0048(11) -0.0011(11) 0.0178(12)
O7A 0.0520(17) 0.0353(14) 0.0493(16) 0.0011(12) 0.0035(13) 0.0061(12)
C16A 0.059(3) 0.041(2) 0.0287(19) -0.0049(16) 0.0055(19) 0.0199(19)
C17A 0.051(2) 0.043(2) 0.0306(19) -0.0042(16) 0.0041(17) 0.0172(18)
C18A 0.049(2) 0.039(2) 0.0326(19) -0.0020(16) -0.0054(18) 0.0104(17)
C19A 0.054(2) 0.036(2) 0.0330(19) 0.0016(15) 0.0008(17) 0.0075(17)
C20A 0.061(3) 0.047(2) 0.044(2) 0.0072(18) 0.010(2) 0.019(2)

loop_
_atom_type_symbol
_atom_type_description
_atom_type_scat_dispersion_real
_atom_type_scat_dispersion_imag
_atom_type_scat_source
C C 0.0181 0.0091 'International Tables Vol C Tables 4.2.6.8 and 6.1.1.4'
H H 0.0000 0.0000 'International Tables Vol C Tables 4.2.6.8 and 6.1.1.4'
N N 0.0311 0.0180 'International Tables Vol C Tables 4.2.6.8 and 6.1.1.4'
O O 0.0492 0.0322 'International Tables Vol C Tables 4.2.6.8 and 6.1.1.4'

loop_
_geom_angle_atom_site_label_1
_geom_angle_atom_site_label_2
_geom_angle_atom_site_label_3
_geom_angle
_geom_angle_site_symmetry_1
_geom_angle_site_symmetry_3
C13 O4 C14 115.69(19) . .
C16B O5 C15 137.4(6) . .
C15 O5 C16A 105.5(3) . .
C1 N1 C12 122.0(2) . 2_765
C1 N1 H1N 116.6(16) . .
C12 N1 H1N 121.0(16) 2_765 .
C4 N2 C5 122.9(2) . .
C4 N2 H2N 117.0(19) . .
C5 N2 H2N 119.5(19) . .
N1 C1 C4 134.9(2) . .
N1 C1 C2 134.1(2) . .
C4 C1 C2 91.01(18) . .
O1 C2 C1 135.2(2) . .
O1 C2 C3 135.7(2) . .
C1 C2 C3 89.10(19) . .
O2 C3 C4 136.2(2) . .
O2 C3 C2 135.1(2) . .
C4 C3 C2 88.68(18) . .
N2 C4 C1 133.9(2) . .
N2 C4 C3 134.9(2) . .
C1 C4 C3 91.20(19) . .
N2 C5 C6 113.4(2) . .
N2 C5 H5A 108.9 . .
C6 C5 H5A 108.9 . .
N2 C5 H5B 108.9 . .
C6 C5 H5B 108.9 . .
H5A C5 H5B 107.7 . .
C11 C6 C7 118.8(2) . .
C11 C6 C5 121.2(2) . .
C7 C6 C5 120.0(2) . .
C6 C7 C8 120.6(2) . .
C6 C7 H7 119.7 . .
C8 C7 H7 119.7 . .
C7 C8 C9 119.7(2) . .
C7 C8 C13 118.4(2) . .
C9 C8 C13 121.8(2) . .
C10 C9 C8 120.3(2) . .
C10 C9 H9 119.9 . .
C8 C9 H9 119.9 . .
C9 C10 C11 119.1(2) . .
C9 C10 C12 121.3(2) . .
C11 C10 C12 119.5(2) . .
C6 C11 C10 121.5(2) . .
C6 C11 H11 119.2 . .
C10 C11 H11 119.2 . .
N1 C12 C10 110.29(19) 2_765 .
N1 C12 H12A 109.6 2_765 .
C10 C12 H12A 109.6 . .
N1 C12 H12B 109.6 2_765 .
C10 C12 H12B 109.6 . .
H12A C12 H12B 108.1 . .
O3 C13 O4 123.4(2) . .
O3 C13 C8 125.0(2) . .
O4 C13 C8 111.6(2) . .
O4 C14 C15 107.7(2) . .
O4 C14 H14A 110.2 . .
C15 C14 H14A 110.2 . .
O4 C14 H14B 110.2 . .
C15 C14 H14B 110.2 . .
H14A C14 H14B 108.5 . .
O5 C15 C14 109.5(3) . .
O5 C15 H15A 109.8 . .
C14 C15 H15A 109.8 . .
O5 C15 H15B 109.8 . .
C14 C15 H15B 109.8 . .
H15A C15 H15B 108.2 . .
C17A O6A C18A 112.3(3) . .
C19A O7A C20A 113.6(3) . .
O5 C16A C17A 103.1(3) . .
O5 C16A H16A 111.1 . .
C17A C16A H16A 111.1 . .
O5 C16A H16B 111.1 . .
C17A C16A H16B 111.1 . .
H16A C16A H16B 109.1 . .
O6A C17A C16A 106.3(3) . .
O6A C17A H17A 110.5 . .
C16A C17A H17A 110.5 . .
O6A C17A H17B 110.5 . .
C16A C17A H17B 110.5 . .
H17A C17A H17B 108.7 . .
O6A C18A C19A 110.7(3) . .
O6A C18A H18A 109.5 . .
C19A C18A H18A 109.5 . .
O6A C18A H18B 109.5 . .
C19A C18A H18B 109.5 . .
H18A C18A H18B 108.1 . .
O7A C19A C18A 113.7(3) . .
O7A C19A H19A 108.8 . .
C18A C19A H19A 108.8 . .
O7A C19A H19B 108.8 . .
C18A C19A H19B 108.8 . .
H19A C19A H19B 107.7 . .
O7A C20A H20A 109.5 . .
O7A C20A H20B 109.5 . .
H20A C20A H20B 109.5 . .
O7A C20A H20C 109.5 . .
H20A C20A H20C 109.5 . .
H20B C20A H20C 109.5 . .
C18B O6B C17B 114.5(9) . .
C20B O7B C19B 111.2(11) . .
O5 C16B C17B 123.0(9) . .
O5 C16B H16C 106.6 . .
C17B C16B H16C 106.6 . .
O5 C16B H16D 106.6 . .
C17B C16B H16D 106.6 . .
H16C C16B H16D 106.5 . .
O6B C17B C16B 110.4(9) . .
O6B C17B H17C 109.6 . .
C16B C17B H17C 109.6 . .
O6B C17B H17D 109.6 . .
C16B C17B H17D 109.6 . .
H17C C17B H17D 108.1 . .
O6B C18B C19B 112.1(11) . .
O6B C18B H18C 109.2 . .
C19B C18B H18C 109.2 . .
O6B C18B H18D 109.2 . .
C19B C18B H18D 109.2 . .
H18C C18B H18D 107.9 . .
O7B C19B C18B 105.1(10) . .
O7B C19B H19C 110.7 . .
C18B C19B H19C 110.7 . .
O7B C19B H19D 110.7 . .
C18B C19B H19D 110.7 . .
H19C C19B H19D 108.8 . .
O7B C20B H20D 109.5 . .
O7B C20B H20E 109.5 . .
H20D C20B H20E 109.5 . .
O7B C20B H20F 109.5 . .
H20D C20B H20F 109.5 . .
H20E C20B H20F 109.5 . .

loop_
_geom_bond_atom_site_label_1
_geom_bond_atom_site_label_2
_geom_bond_distance
_geom_bond_site_symmetry_2
O1 C2 1.243(3) .
O2 C3 1.234(3) .
O3 C13 1.213(3) .
O4 C13 1.339(3) .
O4 C14 1.445(3) .
O5 C16B 1.401(12) .
O5 C15 1.403(4) .
O5 C16A 1.479(4) .
N1 C1 1.318(3) .
N1 C12 1.468(3) 2_765
N1 H1N 1.02(3) .
N2 C4 1.321(3) .
N2 C5 1.457(3) .
N2 H2N 0.87(3) .
C1 C4 1.420(3) .
C1 C2 1.460(3) .
C2 C3 1.477(3) .
C3 C4 1.463(3) .
C5 C6 1.510(3) .
C5 H5A 0.9900 .
C5 H5B 0.9900 .
C6 C11 1.387(3) .
C6 C7 1.393(3) .
C7 C8 1.397(3) .
C7 H7 0.9500 .
C8 C9 1.397(3) .
C8 C13 1.486(3) .
C9 C10 1.386(3) .
C9 H9 0.9500 .
C10 C11 1.398(3) .
C10 C12 1.510(3) .
C11 H11 0.9500 .
C12 N1 1.468(3) 2_765
C12 H12A 0.9900 .
C12 H12B 0.9900 .
C14 C15 1.482(4) .
C14 H14A 0.9900 .
C14 H14B 0.9900 .
C15 H15A 0.9900 .
C15 H15B 0.9900 .
O6A C17A 1.419(4) .
O6A C18A 1.431(4) .
O7A C19A 1.418(4) .
O7A C20A 1.422(5) .
C16A C17A 1.507(6) .
C16A H16A 0.9900 .
C16A H16B 0.9900 .
C17A H17A 0.9900 .
C17A H17B 0.9900 .
C18A C19A 1.495(5) .
C18A H18A 0.9900 .
C18A H18B 0.9900 .
C19A H19A 0.9900 .
C19A H19B 0.9900 .
C20A H20A 0.9800 .
C20A H20B 0.9800 .
C20A H20C 0.9800 .
O6B C18B 1.417(13) .
O6B C17B 1.421(12) .
O7B C20B 1.400(17) .
O7B C19B 1.458(15) .
C16B C17B 1.540(15) .
C16B H16C 0.9900 .
C16B H16D 0.9900 .
C17B H17C 0.9900 .
C17B H17D 0.9900 .
C18B C19B 1.511(16) .
C18B H18C 0.9900 .
C18B H18D 0.9900 .
C19B H19C 0.9900 .
C19B H19D 0.9900 .
C20B H20D 0.9800 .
C20B H20E 0.9800 .
C20B H20F 0.9800 .

loop_
_geom_hbond_atom_site_label_D
_geom_hbond_atom_site_label_H
_geom_hbond_atom_site_label_A
_geom_hbond_distance_DH
_geom_hbond_distance_HA
_geom_hbond_distance_DA
_geom_hbond_angle_DHA
_geom_hbond_site_symmetry_A
N1 H1N O1 1.02(3) 1.87(3) 2.786(3) 147(2) 1_655
N2 H2N O2 0.87(3) 1.94(3) 2.762(3) 157(3) 1_655
C5 H5A O3 0.99 2.54 3.354(3) 139.8 1_655
C12 H12B O1 0.99 2.54 3.274(3) 130.4 2_765
C20A H20A O6A 0.98 2.51 3.092(5) 118.1 .
C17B H17C O5 0.99 2.55 3.181(12) 121.8 2_666

loop_
_geom_torsion_atom_site_label_1
_geom_torsion_atom_site_label_2
_geom_torsion_atom_site_label_3
_geom_torsion_atom_site_label_4
_geom_torsion
_geom_torsion_site_symmetry_1
_geom_torsion_site_symmetry_4
C12 N1 C1 C4 -175.2(2) 2_765 .
C12 N1 C1 C2 7.3(4) 2_765 .
N1 C1 C2 O1 -1.3(5) . .
C4 C1 C2 O1 -179.5(3) . .
N1 C1 C2 C3 177.7(3) . .
C4 C1 C2 C3 -0.52(19) . .
O1 C2 C3 O2 1.3(5) . .
C1 C2 C3 O2 -177.7(3) . .
O1 C2 C3 C4 179.5(3) . .
C1 C2 C3 C4 0.50(19) . .
C5 N2 C4 C1 -174.8(2) . .
C5 N2 C4 C3 5.3(4) . .
N1 C1 C4 N2 2.4(5) . .
C2 C1 C4 N2 -179.4(3) . .
N1 C1 C4 C3 -177.7(3) . .
C2 C1 C4 C3 0.5(2) . .
O2 C3 C4 N2 -2.4(5) . .
C2 C3 C4 N2 179.4(3) . .
O2 C3 C4 C1 177.7(3) . .
C2 C3 C4 C1 -0.52(19) . .
C4 N2 C5 C6 -62.4(3) . .
N2 C5 C6 C11 -45.4(3) . .
N2 C5 C6 C7 133.9(2) . .
C11 C6 C7 C8 0.5(4) . .
C5 C6 C7 C8 -178.8(2) . .
C6 C7 C8 C9 1.3(4) . .
C6 C7 C8 C13 179.4(2) . .
C7 C8 C9 C10 -1.5(4) . .
C13 C8 C9 C10 -179.5(2) . .
C8 C9 C10 C11 -0.1(4) . .
C8 C9 C10 C12 176.4(2) . .
C7 C6 C11 C10 -2.1(4) . .
C5 C6 C11 C10 177.2(2) . .
C9 C10 C11 C6 2.0(4) . .
C12 C10 C11 C6 -174.6(2) . .
C9 C10 C12 N1 -108.2(3) . 2_765
C11 C10 C12 N1 68.3(3) . 2_765
C14 O4 C13 O3 -4.2(4) . .
C14 O4 C13 C8 175.8(2) . .
C7 C8 C13 O3 -9.0(4) . .
C9 C8 C13 O3 169.0(3) . .
C7 C8 C13 O4 171.0(2) . .
C9 C8 C13 O4 -11.0(3) . .
C13 O4 C14 C15 -174.6(2) . .
C16B O5 C15 C14 -172.3(7) . .
C16A O5 C15 C14 -174.8(3) . .
O4 C14 C15 O5 -74.8(3) . .
C15 O5 C16A C17A -176.7(3) . .
C18A O6A C17A C16A 175.6(3) . .
O5 C16A C17A O6A -170.4(3) . .
C17A O6A C18A C19A 179.4(3) . .
C20A O7A C19A C18A 86.0(4) . .
O6A C18A C19A O7A -73.4(4) . .
C15 O5 C16B C17B 174.8(7) . .
C18B O6B C17B C16B -84.6(11) . .
O5 C16B C17B O6B -168.2(9) . .
C17B O6B C18B C19B 135.9(10) . .
C20B O7B C19B C18B -174.8(11) . .
O6B C18B C19B O7B -73.8(12) . .

loop_
_cell_oxdiff_twin_id
_cell_oxdiff_twin_matrix_11
_cell_oxdiff_twin_matrix_12
_cell_oxdiff_twin_matrix_13
_cell_oxdiff_twin_matrix_21
_cell_oxdiff_twin_matrix_22
_cell_oxdiff_twin_matrix_23
_cell_oxdiff_twin_matrix_31
_cell_oxdiff_twin_matrix_32
_cell_oxdiff_twin_matrix_33
1 1.0000 0.0000 0.0000 0.0000 1.0000 0.0000 0.0000 0.0000 1.0000
2 0.9948 -0.0101 0.0016 0.0191 0.9941 -0.0195 0.0220 0.1060 1.0089

loop_
_diffrn_oxdiff_twin_id
_diffrn_oxdiff_twin_ratio
_diffrn_oxdiff_twin_reflns_isolated
_diffrn_oxdiff_twin_reflns_overlapped
1 0.6560 16540 6349
2 0.3440 16245 6349
